data_4085193
loop_
_publ_author_name
'Liu, Guifeng'
'Yan, Hong'

_publ_section_title
;
 Metal-Induced B--H Activation in Three-Component Reactions: 16-Electron
 Complex CpCo(S2C2B10H10), Ethyl Diazoacetate, and Alkynes
;
_journal_issue 3
_journal_name_full Organometallics
_journal_page_first 591
_journal_paper_doi 10.1021/om501016w
_journal_volume 34
_journal_year 2015
_chemical_formula_moiety 'C21 H33 B10 Co O8 S2'
_chemical_formula_sum 'C21 H33 B10 Co O8 S2'
_chemical_formula_weight 644.62
_chemical_name_systematic
; 
 ? 
;
_space_group_IT_number 14
_symmetry_cell_setting monoclinic
_symmetry_space_group_name_Hall '-P 2ybc'
_symmetry_space_group_name_H-M 'P 1 21/c 1'
_atom_sites_solution_hydrogens geom
_atom_sites_solution_primary direct
_atom_sites_solution_secondary difmap
_audit_creation_method SHELXL-97
_cell_angle_alpha 90.00
_cell_angle_beta 101.991(2)
_cell_angle_gamma 90.00
_cell_formula_units_Z 4
_cell_length_a 19.855(4)
_cell_length_b 11.248(2)
_cell_length_c 13.800(3)
_cell_measurement_reflns_used 8775
_cell_measurement_temperature 296(2)
_cell_measurement_theta_max 28.43
_cell_measurement_theta_min 2.36
_cell_volume 3014.7(10)
_computing_cell_refinement 'Bruker SMART'
_computing_data_collection 'Bruker SMART'
_computing_data_reduction 'Bruker SAINT'
_computing_molecular_graphics 'Bruker SHELXTL'
_computing_publication_material 'Bruker SHELXTL'
_computing_structure_refinement 'SHELXL-97 (Sheldrick, 1997)'
_computing_structure_solution 'SHELXS-97 (Sheldrick, 1990)'
_diffrn_ambient_temperature 296(2)
_diffrn_measured_fraction_theta_full 0.999
_diffrn_measured_fraction_theta_max 0.999
_diffrn_measurement_device_type 'CCD area detector'
_diffrn_measurement_method 'phi and omega scans'
_diffrn_radiation_monochromator graphite
_diffrn_radiation_source 'fine-focus sealed tube'
_diffrn_radiation_type MoK\a
_diffrn_radiation_wavelength 0.71073
_diffrn_reflns_av_R_equivalents 0.1168
_diffrn_reflns_av_sigmaI/netI 0.0858
_diffrn_reflns_limit_h_max 24
_diffrn_reflns_limit_h_min -21
_diffrn_reflns_limit_k_max 9
_diffrn_reflns_limit_k_min -13
_diffrn_reflns_limit_l_max 17
_diffrn_reflns_limit_l_min -16
_diffrn_reflns_number 16033
_diffrn_reflns_theta_full 26.00
_diffrn_reflns_theta_max 26.00
_diffrn_reflns_theta_min 2.09
_exptl_absorpt_coefficient_mu 0.751
_exptl_absorpt_correction_T_max 0.8403
_exptl_absorpt_correction_T_min 0.8060
_exptl_absorpt_correction_type multi-scan
_exptl_absorpt_process_details 'SADABS; Bruker, 2000'
_exptl_crystal_colour blue
_exptl_crystal_density_diffrn 1.420
_exptl_crystal_density_method 'not measured'
_exptl_crystal_description block
_exptl_crystal_F_000 1328
_exptl_crystal_size_max 0.30
_exptl_crystal_size_mid 0.26
_exptl_crystal_size_min 0.24
_refine_diff_density_max 0.550
_refine_diff_density_min -1.021
_refine_diff_density_rms 0.102
_refine_ls_extinction_method none
_refine_ls_goodness_of_fit_ref 1.116
_refine_ls_hydrogen_treatment constr
_refine_ls_matrix_type full
_refine_ls_number_parameters 401
_refine_ls_number_reflns 5908
_refine_ls_number_restraints 95
_refine_ls_restrained_S_all 1.163
_refine_ls_R_factor_all 0.0543
_refine_ls_R_factor_gt 0.0488
_refine_ls_shift/su_max 0.033
_refine_ls_shift/su_mean 0.002
_refine_ls_structure_factor_coef Fsqd
_refine_ls_weighting_details 'calc w=1/[\s^2^(Fo^2^)+(0.0636P)^2^+0.0959P] where P=(Fo^2^+2Fc^2^)/3'
_refine_ls_weighting_scheme calc
_refine_ls_wR_factor_gt 0.1343
_refine_ls_wR_factor_ref 0.1382
_reflns_number_gt 5044
_reflns_number_total 5908
_reflns_threshold_expression >2sigma(I)
_cod_data_source_file om501016w_si_002.cif
_cod_data_source_block Compound-4
_cod_depositor_comments
;
The following automatic conversions were performed:

'_symmetry_cell_setting' value 'Monoclinic' changed to 'monoclinic'
according to
/home/saulius/struct/COD-crude-data--automatic-downloads/rss-feeds/ACS/lib/dictionaries/cif_core.dic
dictionary named 'cif_core.dic' version 2.4.2 from 2011-04-26.

Automatic conversion script
Id: cif_fix_values 2935 2014-11-11 08:27:57Z andrius 

 Adding full bibliography for 4085191--4085201.cif.
;
_cod_original_sg_symbol_Hall '-P 2ybc '
_cod_original_sg_symbol_H-M P2(1)/c
_cod_database_code 4085193

loop_
_symmetry_equiv_pos_as_xyz
'x, y, z'
'-x, y+1/2, -z+1/2'
'-x, -y, -z'
'x, -y-1/2, z-1/2'

loop_
_atom_site_label
_atom_site_type_symbol
_atom_site_fract_x
_atom_site_fract_y
_atom_site_fract_z
_atom_site_U_iso_or_equiv
_atom_site_adp_type
_atom_site_occupancy
_atom_site_symmetry_multiplicity
_atom_site_calc_flag
_atom_site_refinement_flags
_atom_site_disorder_assembly
_atom_site_disorder_group
Co1 Co 0.186542(15) 0.25194(2) 0.07637(2) 0.03022(14) Uani 1 1 d . . .
S2 S 0.12348(3) 0.40933(5) 0.04180(4) 0.03281(17) Uani 1 1 d . . .
S1 S 0.24848(3) 0.53558(6) 0.21588(4) 0.03757(18) Uani 1 1 d . A .
O1 O 0.44757(15) 0.5113(3) 0.3072(3) 0.1574(17) Uani 1 1 d U . .
O2 O 0.37592(11) 0.6589(2) 0.3032(2) 0.0900(9) Uani 1 1 d DU . .
O3 O 0.01312(10) 0.2307(2) -0.03103(18) 0.0600(6) Uani 1 1 d . . .
O4 O 0.06268(9) 0.15651(18) -0.15024(13) 0.0475(5) Uani 1 1 d . . .
C2 C 0.16752(11) 0.53505(19) 0.00451(16) 0.0292(5) Uani 1 1 d . . .
C1 C 0.23258(11) 0.5982(2) 0.09576(17) 0.0312(5) Uani 1 1 d . . .
C3 C 0.12475(11) 0.2974(2) -0.04788(16) 0.0303(5) Uani 1 1 d . . .
H3 H 0.1468 0.3185 -0.1028 0.036 Uiso 1 1 calc R . .
C4 C 0.28864(11) 0.3989(2) -0.00573(16) 0.0310(5) Uani 1 1 d . . .
C5 C 0.26492(11) 0.2924(2) 0.01748(16) 0.0298(5) Uani 1 1 d . . .
C6 C 0.33417(13) 0.4755(2) 0.23331(19) 0.0449(6) Uani 1 1 d . . .
H6A H 0.3353 0.4021 0.2705 0.054 Uiso 1 1 calc R A .
H6B H 0.3427 0.4551 0.1686 0.054 Uiso 1 1 calc R . .
C7 C 0.39172(15) 0.5507(3) 0.2841(3) 0.0639(9) Uani 1 1 d . A .
C8 C 0.4292(3) 0.7368(5) 0.3618(5) 0.100(2) Uani 0.857(8) 1 d PDU A 1
H8A H 0.4122 0.7758 0.4146 0.120 Uiso 0.857(8) 1 calc PR A 1
H8B H 0.4702 0.6919 0.3903 0.120 Uiso 0.857(8) 1 calc PR A 1
C9 C 0.4434(4) 0.8235(7) 0.2892(6) 0.139(3) Uani 0.857(8) 1 d PDU A 1
H9A H 0.4781 0.8783 0.3212 0.209 Uiso 0.857(8) 1 calc PR A 1
H9B H 0.4020 0.8663 0.2616 0.209 Uiso 0.857(8) 1 calc PR A 1
H9C H 0.4595 0.7827 0.2372 0.209 Uiso 0.857(8) 1 calc PR A 1
C8A C 0.4353(16) 0.736(3) 0.294(2) 0.098(7) Uani 0.143(8) 1 d PDU A 2
H8AA H 0.4699 0.6868 0.2730 0.118 Uiso 0.143(8) 1 calc PR A 2
H8AB H 0.4196 0.7934 0.2413 0.118 Uiso 0.143(8) 1 calc PR A 2
C9A C 0.4664(19) 0.798(4) 0.379(3) 0.133(10) Uani 0.143(8) 1 d PDU A 2
H9AA H 0.4973 0.8566 0.3631 0.199 Uiso 0.143(8) 1 calc PR A 2
H9AB H 0.4916 0.7431 0.4268 0.199 Uiso 0.143(8) 1 calc PR A 2
H9AC H 0.4316 0.8362 0.4073 0.199 Uiso 0.143(8) 1 calc PR A 2
C10 C 0.05977(12) 0.2282(2) -0.07424(19) 0.0372(5) Uani 1 1 d . . .
C11 C 0.00726(16) 0.0700(3) -0.1763(2) 0.0670(9) Uani 1 1 d . . .
H11A H -0.0346 0.1091 -0.2100 0.080 Uiso 1 1 calc R . .
H11B H -0.0016 0.0323 -0.1169 0.080 Uiso 1 1 calc R . .
C12 C 0.02872(19) -0.0198(3) -0.2418(3) 0.0670(9) Uani 1 1 d . . .
H12A H 0.0371 0.0184 -0.3004 0.100 Uiso 1 1 calc R . .
H12B H -0.0071 -0.0779 -0.2600 0.100 Uiso 1 1 calc R . .
H12C H 0.0701 -0.0582 -0.2077 0.100 Uiso 1 1 calc R . .
C13 C 0.35839(13) 0.4083(2) -0.0319(2) 0.0425(6) Uani 1 1 d . . .
O8 O 0.35790(9) 0.16094(16) 0.06854(15) 0.0501(5) Uani 1 1 d . . .
O7 O 0.28233(9) 0.11761(17) -0.07236(14) 0.0471(5) Uani 1 1 d . . .
O6 O 0.36866(9) 0.32982(19) -0.10009(15) 0.0555(5) Uani 1 1 d . . .
B3 B 0.25177(13) 0.5219(2) -0.00867(19) 0.0309(5) Uani 1 1 d . . .
B4 B 0.18138(14) 0.5590(2) -0.11112(19) 0.0333(6) Uani 1 1 d . . .
H4 H 0.1660 0.4985 -0.1745 0.040 Uiso 1 1 calc R . .
B5 B 0.11980(15) 0.6425(3) -0.0626(2) 0.0372(6) Uani 1 1 d . . .
H5 H 0.0643 0.6351 -0.0937 0.045 Uiso 1 1 calc R . .
B6 B 0.15179(14) 0.6613(2) 0.0672(2) 0.0346(6) Uani 1 1 d . . .
H6 H 0.1175 0.6633 0.1203 0.041 Uiso 1 1 calc R . .
B7 B 0.28978(14) 0.6627(2) 0.0373(2) 0.0370(6) Uani 1 1 d . . .
H7 H 0.3451 0.6688 0.0702 0.044 Uiso 1 1 calc R . .
B8 B 0.25871(15) 0.6409(3) -0.0916(2) 0.0391(6) Uani 1 1 d . . .
H8 H 0.2944 0.6331 -0.1426 0.047 Uiso 1 1 calc R . .
B9 B 0.17728(17) 0.7157(3) -0.1261(2) 0.0435(7) Uani 1 1 d . . .
H9 H 0.1597 0.7571 -0.1992 0.052 Uiso 1 1 calc R . .
B10 B 0.15819(18) 0.7792(3) -0.0166(2) 0.0438(7) Uani 1 1 d . . .
H10 H 0.1277 0.8611 -0.0187 0.053 Uiso 1 1 calc R . .
B11 B 0.22760(17) 0.7489(2) 0.0831(2) 0.0390(7) Uani 1 1 d . . .
H11 H 0.2421 0.8115 0.1452 0.047 Uiso 1 1 calc R . .
B12 B 0.24383(18) 0.7792(3) -0.0362(2) 0.0444(7) Uani 1 1 d . . .
H12 H 0.2695 0.8616 -0.0519 0.053 Uiso 1 1 calc R . .
O5 O 0.40121(12) 0.4773(2) 0.0058(2) 0.0888(9) Uani 1 1 d . . .
C14 C 0.43725(17) 0.3288(4) -0.1217(3) 0.0867(13) Uani 1 1 d . . .
H14A H 0.4595 0.4035 -0.1025 0.130 Uiso 1 1 calc R . .
H14B H 0.4339 0.3167 -0.1914 0.130 Uiso 1 1 calc R . .
H14C H 0.4637 0.2656 -0.0855 0.130 Uiso 1 1 calc R . .
C15 C 0.30167(12) 0.1825(2) -0.00298(18) 0.0348(5) Uani 1 1 d . . .
C16 C 0.39451(18) 0.0527(3) 0.0552(3) 0.0813(12) Uani 1 1 d . . .
H16A H 0.3634 -0.0135 0.0486 0.122 Uiso 1 1 calc R . .
H16B H 0.4313 0.0406 0.1116 0.122 Uiso 1 1 calc R . .
H16C H 0.4131 0.0593 -0.0034 0.122 Uiso 1 1 calc R . .
C17 C 0.21270(16) 0.0820(2) 0.1246(2) 0.0507(7) Uani 1 1 d . . .
H17 H 0.2373 0.0239 0.0918 0.061 Uiso 1 1 calc R . .
C18 C 0.14165(15) 0.0938(2) 0.1105(2) 0.0475(7) Uani 1 1 d . . .
H18 H 0.1072 0.0467 0.0653 0.057 Uiso 1 1 calc R . .
C19 C 0.12824(16) 0.1868(3) 0.1733(2) 0.0511(7) Uani 1 1 d . . .
H19 H 0.0827 0.2154 0.1793 0.061 Uiso 1 1 calc R . .
C20 C 0.1921(2) 0.2285(3) 0.2280(2) 0.0586(9) Uani 1 1 d . . .
H20 H 0.1985 0.2915 0.2781 0.070 Uiso 1 1 calc R . .
C21 C 0.24353(17) 0.1656(3) 0.1983(2) 0.0577(8) Uani 1 1 d . . .
H21 H 0.2930 0.1753 0.2243 0.069 Uiso 1 1 calc R . .

loop_
_atom_site_aniso_label
_atom_site_aniso_U_11
_atom_site_aniso_U_22
_atom_site_aniso_U_33
_atom_site_aniso_U_23
_atom_site_aniso_U_13
_atom_site_aniso_U_12
Co1 0.0400(2) 0.0215(2) 0.0297(2) 0.00011(13) 0.00857(16) -0.00464(12)
S2 0.0383(3) 0.0253(3) 0.0384(3) -0.0049(3) 0.0162(3) -0.0032(2)
S1 0.0431(3) 0.0381(4) 0.0303(3) 0.0002(3) 0.0048(2) -0.0033(3)
O1 0.0552(16) 0.120(3) 0.268(4) -0.094(3) -0.033(2) 0.0227(17)
O2 0.0515(13) 0.0536(14) 0.151(3) -0.0380(17) -0.0120(14) -0.0025(11)
O3 0.0403(10) 0.0679(14) 0.0777(15) -0.0238(12) 0.0256(10) -0.0132(10)
O4 0.0459(10) 0.0521(12) 0.0455(10) -0.0166(10) 0.0114(8) -0.0212(9)
C2 0.0345(11) 0.0226(11) 0.0312(11) -0.0021(10) 0.0084(9) 0.0010(9)
C1 0.0377(11) 0.0235(11) 0.0322(11) -0.0024(10) 0.0069(9) -0.0015(10)
C3 0.0339(11) 0.0248(11) 0.0332(12) -0.0021(11) 0.0096(9) -0.0016(10)
C4 0.0351(11) 0.0272(12) 0.0321(11) -0.0011(11) 0.0103(9) 0.0014(10)
C5 0.0326(11) 0.0261(11) 0.0292(11) -0.0022(11) 0.0029(9) 0.0019(10)
C6 0.0507(14) 0.0379(14) 0.0411(14) -0.0004(13) -0.0019(11) 0.0033(12)
C7 0.0425(15) 0.062(2) 0.081(2) -0.0196(19) -0.0007(15) 0.0052(15)
C8 0.067(3) 0.078(3) 0.145(5) -0.054(4) 0.001(3) -0.007(2)
C9 0.144(5) 0.118(5) 0.169(6) -0.030(5) 0.064(5) -0.057(4)
C8A 0.094(9) 0.087(9) 0.115(10) -0.017(8) 0.024(8) -0.020(8)
C9A 0.127(12) 0.119(13) 0.146(13) -0.003(9) 0.015(9) -0.002(9)
C10 0.0355(12) 0.0358(13) 0.0389(13) -0.0017(12) 0.0048(10) -0.0036(11)
C11 0.0606(18) 0.078(2) 0.0637(19) -0.0270(19) 0.0152(15) -0.0415(18)
C12 0.079(2) 0.0458(17) 0.072(2) -0.0132(18) 0.0070(16) -0.0176(17)
C13 0.0409(13) 0.0366(14) 0.0530(15) -0.0014(13) 0.0164(12) 0.0010(12)
O8 0.0455(10) 0.0372(10) 0.0602(11) 0.0011(10) -0.0059(9) 0.0109(9)
O7 0.0516(10) 0.0353(10) 0.0509(10) -0.0120(10) 0.0024(8) 0.0071(9)
O6 0.0461(10) 0.0671(14) 0.0600(12) -0.0081(12) 0.0266(9) 0.0069(10)
B3 0.0341(12) 0.0261(12) 0.0338(13) -0.0006(12) 0.0104(10) -0.0034(11)
B4 0.0463(15) 0.0256(12) 0.0286(13) 0.0004(12) 0.0090(11) 0.0009(12)
B5 0.0440(15) 0.0298(14) 0.0354(14) -0.0008(13) 0.0032(11) 0.0070(12)
B6 0.0430(15) 0.0240(13) 0.0362(14) -0.0041(12) 0.0068(11) 0.0044(12)
B7 0.0426(15) 0.0274(14) 0.0419(15) 0.0002(13) 0.0110(12) -0.0081(12)
B8 0.0489(16) 0.0279(13) 0.0422(15) 0.0040(14) 0.0139(13) -0.0044(13)
B9 0.0633(19) 0.0290(14) 0.0370(15) 0.0078(14) 0.0076(14) 0.0030(15)
B10 0.0597(19) 0.0238(13) 0.0457(17) -0.0021(15) 0.0059(14) 0.0043(14)
B11 0.0540(18) 0.0209(14) 0.0405(16) -0.0048(12) 0.0061(14) -0.0028(11)
B12 0.0614(19) 0.0245(13) 0.0466(17) 0.0029(15) 0.0099(15) -0.0062(14)
O5 0.0516(12) 0.0794(17) 0.147(2) -0.0466(18) 0.0474(15) -0.0250(13)
C14 0.064(2) 0.091(3) 0.123(3) -0.012(3) 0.060(2) 0.007(2)
C15 0.0348(11) 0.0274(12) 0.0411(13) 0.0028(12) 0.0052(10) 0.0021(10)
C16 0.0573(18) 0.0485(19) 0.124(3) -0.003(2) -0.013(2) 0.0269(17)
C17 0.0694(18) 0.0282(13) 0.0552(17) 0.0123(14) 0.0140(14) 0.0008(13)
C18 0.0647(17) 0.0302(13) 0.0501(16) 0.0028(13) 0.0173(14) -0.0138(13)
C19 0.0750(19) 0.0371(14) 0.0489(16) 0.0102(14) 0.0302(15) -0.0092(14)
C20 0.106(3) 0.0404(15) 0.0319(14) 0.0018(14) 0.0196(16) -0.0259(17)
C21 0.0680(19) 0.0520(18) 0.0465(16) 0.0253(16) -0.0031(14) -0.0108(16)

loop_
_atom_type_symbol
_atom_type_description
_atom_type_scat_dispersion_real
_atom_type_scat_dispersion_imag
_atom_type_scat_source
C C 0.0033 0.0016 'International Tables Vol C Tables 4.2.6.8 and 6.1.1.4'
H H 0.0000 0.0000 'International Tables Vol C Tables 4.2.6.8 and 6.1.1.4'
B B 0.0013 0.0007 'International Tables Vol C Tables 4.2.6.8 and 6.1.1.4'
O O 0.0106 0.0060 'International Tables Vol C Tables 4.2.6.8 and 6.1.1.4'
S S 0.1246 0.1234 'International Tables Vol C Tables 4.2.6.8 and 6.1.1.4'
Co Co 0.3494 0.9721 'International Tables Vol C Tables 4.2.6.8 and 6.1.1.4'

loop_
_geom_angle_atom_site_label_1
_geom_angle_atom_site_label_2
_geom_angle_atom_site_label_3
_geom_angle
C5 Co1 C3 89.03(9)
C5 Co1 C17 100.49(11)
C3 Co1 C17 126.64(11)
C5 Co1 C21 95.72(11)
C3 Co1 C21 166.94(11)
C17 Co1 C21 40.51(12)
C5 Co1 C19 161.72(12)
C3 Co1 C19 108.94(11)
C17 Co1 C19 66.45(12)
C21 Co1 C19 66.02(13)
C5 Co1 C18 135.02(10)
C3 Co1 C18 101.59(11)
C17 Co1 C18 39.21(11)
C21 Co1 C18 66.59(12)
C19 Co1 C18 39.85(11)
C5 Co1 C20 124.43(12)
C3 Co1 C20 143.45(13)
C17 Co1 C20 66.48(12)
C21 Co1 C20 38.60(13)
C19 Co1 C20 39.69(12)
C18 Co1 C20 66.57(11)
C5 Co1 S2 101.07(7)
C3 Co1 S2 50.55(7)
C17 Co1 S2 158.17(8)
C21 Co1 S2 139.34(10)
C19 Co1 S2 93.22(9)
C18 Co1 S2 119.50(9)
C20 Co1 S2 103.40(10)
C3 S2 C2 106.37(10)
C3 S2 Co1 58.68(8)
C2 S2 Co1 114.47(7)
C1 S1 C6 104.74(11)
C7 O2 C8 119.4(3)
C7 O2 C8A 107.4(16)
C8 O2 C8A 38.3(12)
C10 O4 C11 116.3(2)
B5 C2 B4 63.43(15)
B5 C2 B3 116.68(18)
B4 C2 B3 64.16(15)
B5 C2 B6 63.00(15)
B4 C2 B6 115.01(18)
B3 C2 B6 113.81(18)
B5 C2 C1 110.44(17)
B4 C2 C1 111.82(16)
B3 C2 C1 61.67(13)
B6 C2 C1 59.36(14)
B5 C2 S2 118.06(16)
B4 C2 S2 125.38(16)
B3 C2 S2 120.25(15)
B6 C2 S2 110.83(14)
C1 C2 S2 116.30(14)
B7 C1 B11 63.51(16)
B7 C1 B6 113.59(18)
B11 C1 B6 62.31(16)
B7 C1 C2 107.39(17)
B11 C1 C2 108.07(18)
B6 C1 C2 59.42(13)
B7 C1 S1 127.78(17)
B11 C1 S1 119.17(17)
B6 C1 S1 110.81(15)
C2 C1 S1 118.23(14)
B7 C1 B3 62.79(14)
B11 C1 B3 114.36(19)
B6 C1 B3 110.97(17)
C2 C1 B3 58.35(13)
S1 C1 B3 122.63(16)
C10 C3 S2 113.97(16)
C10 C3 Co1 115.58(16)
S2 C3 Co1 70.77(8)
C10 C3 H3 116.2
S2 C3 H3 116.2
Co1 C3 H3 116.2
C5 C4 C13 120.2(2)
C5 C4 B3 127.41(19)
C13 C4 B3 112.39(19)
C4 C5 C15 118.82(19)
C4 C5 Co1 130.78(17)
C15 C5 Co1 110.40(17)
C7 C6 S1 117.7(2)
C7 C6 H6A 107.9
S1 C6 H6A 107.9
C7 C6 H6B 107.9
S1 C6 H6B 107.9
H6A C6 H6B 107.2
O1 C7 O2 123.6(3)
O1 C7 C6 120.4(3)
O2 C7 C6 116.0(3)
C9 C8 O2 103.7(5)
C9 C8 H8A 111.0
O2 C8 H8A 111.0
C9 C8 H8B 111.0
O2 C8 H8B 111.0
H8A C8 H8B 109.0
C8 C9 H9A 109.5
C8 C9 H9B 109.5
H9A C9 H9B 109.5
C8 C9 H9C 109.5
H9A C9 H9C 109.5
H9B C9 H9C 109.5
C9A C8A O2 116(2)
C9A C8A H8AA 108.4
O2 C8A H8AA 108.4
C9A C8A H8AB 108.4
O2 C8A H8AB 108.4
H8AA C8A H8AB 107.5
C8A C9A H9AA 109.5
C8A C9A H9AB 109.5
H9AA C9A H9AB 109.5
C8A C9A H9AC 109.5
H9AA C9A H9AC 109.5
H9AB C9A H9AC 109.5
O3 C10 O4 124.6(2)
O3 C10 C3 125.9(2)
O4 C10 C3 109.4(2)
O4 C11 C12 108.0(2)
O4 C11 H11A 110.1
C12 C11 H11A 110.1
O4 C11 H11B 110.1
C12 C11 H11B 110.1
H11A C11 H11B 108.4
C11 C12 H12A 109.5
C11 C12 H12B 109.5
H12A C12 H12B 109.5
C11 C12 H12C 109.5
H12A C12 H12C 109.5
H12B C12 H12C 109.5
O5 C13 O6 122.7(2)
O5 C13 C4 123.4(2)
O6 C13 C4 113.9(2)
C15 O8 C16 114.7(2)
C13 O6 C14 115.8(2)
C4 B3 C2 122.16(19)
C4 B3 C1 125.6(2)
C2 B3 C1 59.98(13)
C4 B3 B8 125.63(19)
C2 B3 B8 102.06(18)
C1 B3 B8 102.45(18)
C4 B3 B7 127.3(2)
C2 B3 B7 103.33(18)
C1 B3 B7 55.97(14)
B8 B3 B7 59.16(15)
C4 B3 B4 120.2(2)
C2 B3 B4 57.12(13)
C1 B3 B4 105.02(17)
B8 B3 B4 58.57(15)
B7 B3 B4 105.62(19)
C2 B4 B8 104.22(19)
C2 B4 B9 104.76(18)
B8 B4 B9 61.06(17)
C2 B4 B5 58.09(14)
B8 B4 B5 108.1(2)
B9 B4 B5 60.05(16)
C2 B4 B3 58.72(13)
B8 B4 B3 59.77(15)
B9 B4 B3 109.1(2)
B5 B4 B3 107.80(18)
C2 B4 H4 125.3
B8 B4 H4 122.3
B9 B4 H4 121.5
B5 B4 H4 121.8
B3 B4 H4 121.2
C2 B5 B10 105.9(2)
C2 B5 B9 104.91(19)
B10 B5 B9 60.23(17)
C2 B5 B4 58.48(14)
B10 B5 B4 108.4(2)
B9 B5 B4 59.86(16)
C2 B5 B6 59.47(14)
B10 B5 B6 60.06(16)
B9 B5 B6 108.0(2)
B4 B5 B6 108.12(19)
C2 B5 H5 124.2
B10 B5 H5 121.8
B9 B5 H5 122.5
B4 B5 H5 121.6
B6 B5 H5 121.3
C1 B6 C2 61.22(13)
C1 B6 B11 58.35(15)
C2 B6 B11 106.39(18)
C1 B6 B10 105.49(19)
C2 B6 B10 104.07(19)
B11 B6 B10 59.58(17)
C1 B6 B5 107.54(18)
C2 B6 B5 57.52(14)
B11 B6 B5 107.8(2)
B10 B6 B5 59.68(16)
C1 B6 H6 122.1
C2 B6 H6 123.5
B11 B6 H6 122.3
B10 B6 H6 123.7
B5 B6 H6 122.0
C1 B7 B8 106.95(19)
C1 B7 B11 58.75(14)
B8 B7 B11 107.9(2)
C1 B7 B12 105.8(2)
B8 B7 B12 60.16(17)
B11 B7 B12 59.56(17)
C1 B7 B3 61.24(14)
B8 B7 B3 59.68(15)
B11 B7 B3 109.31(19)
B12 B7 B3 108.4(2)
C1 B7 H7 122.9
B8 B7 H7 122.1
B11 B7 H7 121.7
B12 B7 H7 122.4
B3 B7 H7 120.5
B4 B8 B7 109.61(18)
B4 B8 B3 61.66(15)
B7 B8 B3 61.16(15)
B4 B8 B12 107.7(2)
B7 B8 B12 60.29(17)
B3 B8 B12 109.71(19)
B4 B8 B9 59.83(16)
B7 B8 B9 107.9(2)
B3 B8 B9 109.65(19)
B12 B8 B9 59.02(18)
B4 B8 H8 121.1
B7 B8 H8 121.1
B3 B8 H8 119.7
B12 B8 H8 121.9
B9 B8 H8 122.1
B12 B9 B4 108.1(2)
B12 B9 B5 107.7(2)
B4 B9 B5 60.09(15)
B12 B9 B10 60.11(18)
B4 B9 B10 108.1(2)
B5 B9 B10 59.74(16)
B12 B9 B8 60.16(18)
B4 B9 B8 59.11(16)
B5 B9 B8 106.6(2)
B10 B9 B8 107.5(2)
B12 B9 H9 121.5
B4 B9 H9 121.7
B5 B9 H9 122.3
B10 B9 H9 121.7
B8 B9 H9 122.6
B11 B10 B5 108.7(2)
B11 B10 B12 60.14(18)
B5 B10 B12 107.4(2)
B11 B10 B6 60.03(16)
B5 B10 B6 60.26(16)
B12 B10 B6 107.4(2)
B11 B10 B9 108.3(2)
B5 B10 B9 60.03(17)
B12 B10 B9 59.46(18)
B6 B10 B9 108.0(2)
B11 B10 H10 121.2
B5 B10 H10 121.5
B12 B10 H10 122.4
B6 B10 H10 121.8
B9 B10 H10 121.8
C1 B11 B10 106.9(2)
C1 B11 B6 59.34(14)
B10 B11 B6 60.39(18)
C1 B11 B12 105.6(2)
B10 B11 B12 60.23(18)
B6 B11 B12 107.7(2)
C1 B11 B7 57.74(14)
B10 B11 B7 108.3(2)
B6 B11 B7 106.58(18)
B12 B11 B7 60.28(17)
C1 B11 H11 123.8
B10 B11 H11 121.3
B6 B11 H11 122.0
B12 B11 H11 122.1
B7 B11 H11 122.4
B9 B12 B11 108.7(2)
B9 B12 B10 60.43(18)
B11 B12 B10 59.64(18)
B9 B12 B8 60.82(17)
B11 B12 B8 107.9(2)
B10 B12 B8 108.3(2)
B9 B12 B7 108.7(2)
B11 B12 B7 60.16(16)
B10 B12 B7 107.7(2)
B8 B12 B7 59.56(17)
B9 B12 H12 120.8
B11 B12 H12 121.7
B10 B12 H12 121.8
B8 B12 H12 121.6
B7 B12 H12 121.8
O6 C14 H14A 109.5
O6 C14 H14B 109.5
H14A C14 H14B 109.5
O6 C14 H14C 109.5
H14A C14 H14C 109.5
H14B C14 H14C 109.5
O7 C15 O8 123.5(2)
O7 C15 C5 124.5(2)
O8 C15 C5 111.9(2)
O8 C16 H16A 109.5
O8 C16 H16B 109.5
H16A C16 H16B 109.5
O8 C16 H16C 109.5
H16A C16 H16C 109.5
H16B C16 H16C 109.5
C18 C17 C21 108.0(3)
C18 C17 Co1 71.62(16)
C21 C17 Co1 70.12(16)
C18 C17 H17 126.0
C21 C17 H17 126.0
Co1 C17 H17 126.0
C17 C18 C19 107.4(3)
C17 C18 Co1 69.17(15)
C19 C18 Co1 69.67(14)
C17 C18 H18 126.3
C19 C18 H18 126.3
Co1 C18 H18 126.3
C20 C19 C18 108.0(3)
C20 C19 Co1 70.68(15)
C18 C19 Co1 70.48(14)
C20 C19 H19 126.0
C18 C19 H19 126.0
Co1 C19 H19 126.0
C21 C20 C19 108.0(3)
C21 C20 Co1 69.72(16)
C19 C20 Co1 69.63(16)
C21 C20 H20 126.0
C19 C20 H20 126.0
Co1 C20 H20 126.0
C20 C21 C17 108.5(3)
C20 C21 Co1 71.67(18)
C17 C21 Co1 69.37(16)
C20 C21 H21 125.8
C17 C21 H21 125.8
Co1 C21 H21 125.8

loop_
_geom_bond_atom_site_label_1
_geom_bond_atom_site_label_2
_geom_bond_distance
Co1 C5 1.953(2)
Co1 C3 1.958(2)
Co1 C17 2.055(3)
Co1 C21 2.065(3)
Co1 C19 2.076(2)
Co1 C18 2.086(2)
Co1 C20 2.090(3)
Co1 S2 2.1637(7)
S2 C3 1.769(2)
S2 C2 1.793(2)
S1 C1 1.768(2)
S1 C6 1.800(3)
O1 C7 1.175(4)
O2 C7 1.297(4)
O2 C8 1.478(5)
O2 C8A 1.491(19)
O3 C10 1.202(3)
O4 C10 1.333(3)
O4 C11 1.457(3)
C2 B5 1.689(4)
C2 B4 1.696(3)
C2 B3 1.726(3)
C2 B6 1.725(3)
C2 C1 1.756(3)
C1 B7 1.687(3)
C1 B11 1.706(3)
C1 B6 1.723(3)
C1 B3 1.785(3)
C3 C10 1.486(3)
C3 H3 0.9800
C4 C5 1.350(3)
C4 C13 1.506(3)
C4 B3 1.562(3)
C5 C15 1.493(3)
C6 C7 1.476(4)
C6 H6A 0.9700
C6 H6B 0.9700
C8 C9 1.468(9)
C8 H8A 0.9700
C8 H8B 0.9700
C9 H9A 0.9600
C9 H9B 0.9600
C9 H9C 0.9600
C8A C9A 1.40(2)
C8A H8AA 0.9700
C8A H8AB 0.9700
C9A H9AA 0.9600
C9A H9AB 0.9600
C9A H9AC 0.9600
C11 C12 1.477(4)
C11 H11A 0.9700
C11 H11B 0.9700
C12 H12A 0.9600
C12 H12B 0.9600
C12 H12C 0.9600
C13 O5 1.188(3)
C13 O6 1.336(3)
O8 C15 1.350(3)
O8 C16 1.449(3)
O7 C15 1.202(3)
O6 C14 1.453(3)
B3 B8 1.785(4)
B3 B7 1.811(4)
B3 B4 1.818(4)
B4 B8 1.762(4)
B4 B9 1.775(4)
B4 B5 1.780(4)
B4 H4 1.1000
B5 B10 1.773(4)
B5 B9 1.779(4)
B5 B6 1.784(4)
B5 H5 1.1000
B6 B11 1.774(4)
B6 B10 1.780(4)
B6 H6 1.1000
B7 B8 1.775(4)
B7 B11 1.786(4)
B7 B12 1.788(4)
B7 H7 1.1000
B8 B12 1.786(4)
B8 B9 1.797(4)
B8 H8 1.1000
B9 B12 1.765(5)
B9 B10 1.782(4)
B9 H9 1.1000
B10 B11 1.766(5)
B10 B12 1.777(5)
B10 H10 1.1000
B11 B12 1.775(4)
B11 H11 1.1000
B12 H12 1.1000
C14 H14A 0.9600
C14 H14B 0.9600
C14 H14C 0.9600
C16 H16A 0.9600
C16 H16B 0.9600
C16 H16C 0.9600
C17 C18 1.390(4)
C17 C21 1.426(4)
C17 H17 0.9800
C18 C19 1.418(4)
C18 H18 0.9800
C19 C20 1.414(4)
C19 H19 0.9800
C20 C21 1.373(5)
C20 H20 0.9800
C21 H21 0.9800
